data_7231013
loop_
_publ_author_name
'Clulow, Rebecca'
'Lightfoot, Philip'

_publ_section_title
;
 New sarcosine--metal halide complexes related to ferroelectric TSCC
;
_journal_issue 28
_journal_name_full CrystEngComm
_journal_page_first 4012
_journal_paper_doi 10.1039/C8CE00719E
_journal_volume 20
_journal_year 2018
_chemical_formula_moiety 'C9 H21 N3 O6 Sr, 2(Cl)'
_chemical_formula_sum 'C9 H21 Cl2 N3 O6 Sr'
_chemical_formula_weight 425.81
_space_group_crystal_system monoclinic
_space_group_IT_number 14
_space_group_name_Hall '-P 2yab'
_space_group_name_H-M_alt 'P 1 21/a 1'
_symmetry_space_group_name_Hall '-P 2yab'
_symmetry_space_group_name_H-M 'P 1 21/a 1'
_atom_sites_solution_hydrogens difmap
_audit_creation_method SHELXL-2014/7
_audit_update_record
;
2018-05-03 deposited with the CCDC.
2018-06-25 downloaded from the CCDC.
;
_cell_angle_alpha 90
_cell_angle_beta 91.982(6)
_cell_angle_gamma 90
_cell_formula_units_Z 4
_cell_length_a 8.7930(6)
_cell_length_b 10.3957(7)
_cell_length_c 17.9000(13)
_cell_measurement_reflns_used 882
_cell_measurement_temperature 293(2)
_cell_measurement_theta_max 27.5
_cell_measurement_theta_min 2.0
_cell_volume 1635.2(2)
_computing_structure_refinement 'SHELXL-2014/7 (Sheldrick, 2014)'
_diffrn_ambient_temperature 293(2)
_diffrn_detector_area_resol_mean 13.6612
_diffrn_measured_fraction_theta_full 1.000
_diffrn_measured_fraction_theta_max 0.998
_diffrn_measurement_device_type 'Rigaku Mercury2 (2x2 bin mode)'
_diffrn_measurement_method 'profile data from \w-scans'
_diffrn_radiation_type MoK\a
_diffrn_radiation_wavelength 0.71075
_diffrn_reflns_av_R_equivalents 0.1041
_diffrn_reflns_av_unetI/netI 0.0792
_diffrn_reflns_Laue_measured_fraction_full 1.000
_diffrn_reflns_Laue_measured_fraction_max 0.998
_diffrn_reflns_limit_h_max 11
_diffrn_reflns_limit_h_min -11
_diffrn_reflns_limit_k_max 13
_diffrn_reflns_limit_k_min -13
_diffrn_reflns_limit_l_max 23
_diffrn_reflns_limit_l_min -23
_diffrn_reflns_number 16549
_diffrn_reflns_point_group_measured_fraction_full 1.000
_diffrn_reflns_point_group_measured_fraction_max 0.998
_diffrn_reflns_theta_full 25.242
_diffrn_reflns_theta_max 27.508
_diffrn_reflns_theta_min 2.266
_diffrn_source 'Sealed Tube'
_exptl_absorpt_coefficient_mu 3.651
_exptl_absorpt_correction_T_max 1.000
_exptl_absorpt_correction_T_min 0.847
_exptl_absorpt_correction_type multi-scan
_exptl_absorpt_process_details
'The program SADABS-2008/1 - G.M. Sheldrick was used to apply a multi-scan absorption correction.'
_exptl_crystal_colour Colourless
_exptl_crystal_density_diffrn 1.730
_exptl_crystal_description Block
_exptl_crystal_F_000 864
_exptl_crystal_size_max 0.17
_exptl_crystal_size_mid 0.07
_exptl_crystal_size_min 0.04
_refine_diff_density_max 0.819
_refine_diff_density_min -0.559
_refine_diff_density_rms 0.113
_refine_ls_extinction_method none
_refine_ls_goodness_of_fit_ref 0.857
_refine_ls_hydrogen_treatment refall
_refine_ls_matrix_type full
_refine_ls_number_parameters 274
_refine_ls_number_reflns 3758
_refine_ls_number_restraints 0
_refine_ls_restrained_S_all 0.857
_refine_ls_R_factor_all 0.0955
_refine_ls_R_factor_gt 0.0451
_refine_ls_shift/su_max 0.000
_refine_ls_shift/su_mean 0.000
_refine_ls_structure_factor_coef Fsqd
_refine_ls_weighting_details 'w=1/[\s^2^(Fo^2^)+(0.1000P)^2^] where P=(Fo^2^+2Fc^2^)/3'
_refine_ls_weighting_scheme calc
_refine_ls_wR_factor_gt 0.1118
_refine_ls_wR_factor_ref 0.1431
_reflns_Friedel_coverage 0.000
_reflns_number_gt 2432
_reflns_number_total 3758
_reflns_threshold_expression 'I > 2\s(I)'
_cod_data_source_file c8ce00719e2.cif
_cod_data_source_block shelx_CCDC10
_cod_depositor_comments
;
The following automatic conversions were performed:

'_space_group_crystal_system' value 'Monoclinic' changed to
'monoclinic' according to
/home/data/users/saulius/crontab/automatic-downloads/rss-feeds/RSC/lib/dictionaries/cif_core.dic
dictionary named 'cif_core.dic' version 2.4.2 from 2011-04-26.

Automatic conversion script
Id: cif_fix_values 4973 2017-02-22 13:04:09Z antanas 

 Adding full bibliography for 7231003--7231021.cif.
;
_cod_database_code 7231013
_shelx_shelxl_version_number 2014/7
_shelx_space_group_comment
;
The symmetry employed for this shelxl refinement is uniquely defined
by the following loop, which should always be used as a source of
symmetry information in preference to the above space-group names.
They are only intended as comments.
;

loop_
_space_group_symop_operation_xyz
'x, y, z'
'-x+1/2, y+1/2, -z'
'-x, -y, -z'
'x-1/2, -y-1/2, z'

loop_
_atom_site_label
_atom_site_type_symbol
_atom_site_fract_x
_atom_site_fract_y
_atom_site_fract_z
_atom_site_U_iso_or_equiv
_atom_site_adp_type
_atom_site_occupancy
_atom_site_site_symmetry_order
_atom_site_calc_flag
Sr1 Sr 0.02879(6) 0.23954(4) 0.24658(2) 0.01995(16) Uani 1 1 d
Cl1A Cl 0.49393(18) -0.28521(14) 0.41350(8) 0.0382(4) Uani 1 1 d
Cl1B Cl 0.49369(18) -0.22206(14) 0.08383(8) 0.0366(3) Uani 1 1 d
O1 O -0.0582(5) 0.0049(4) 0.2261(3) 0.0435(11) Uani 1 1 d
O2 O -0.2789(6) 0.0843(5) 0.2599(3) 0.0639(16) Uani 1 1 d
C1 C -0.1922(7) -0.0046(5) 0.2455(3) 0.0295(13) Uani 1 1 d
C2 C -0.2614(7) -0.1389(5) 0.2494(3) 0.0287(12) Uani 1 1 d
N1 N -0.1423(6) -0.2390(4) 0.2476(3) 0.0269(10) Uani 1 1 d
C3 C -0.2056(11) -0.3720(6) 0.2499(5) 0.0490(19) Uani 1 1 d
O3A O 0.1398(5) 0.1325(4) 0.3654(2) 0.0451(11) Uani 1 1 d
O4A O 0.3837(6) 0.1510(5) 0.3408(3) 0.0597(14) Uani 1 1 d
C4A C 0.2773(7) 0.1167(5) 0.3797(3) 0.0319(13) Uani 1 1 d
C5A C 0.3259(6) 0.0474(5) 0.4503(3) 0.0263(12) Uani 1 1 d
N2A N 0.1951(6) 0.0036(5) 0.4938(3) 0.0257(10) Uani 1 1 d
C6A C 0.2405(10) -0.0732(8) 0.5597(4) 0.0474(18) Uani 1 1 d
O3B O 0.2638(4) 0.1748(4) 0.1780(2) 0.0367(10) Uani 1 1 d
O4B O 0.4642(5) 0.1379(5) 0.1110(2) 0.0439(11) Uani 1 1 d
C4B C 0.3257(6) 0.1314(5) 0.1214(3) 0.0253(11) Uani 1 1 d
C5B C 0.2205(7) 0.0693(6) 0.0633(3) 0.0289(12) Uani 1 1 d
N2B N 0.3053(6) 0.0083(5) 0.0022(3) 0.0257(10) Uani 1 1 d
C6B C 0.2022(9) -0.0511(7) -0.0556(4) 0.0366(15) Uani 1 1 d
H1A H -0.313(7) -0.157(6) 0.294(4) 0.049(19) Uiso 1 1 d
H1B H -0.329(8) -0.148(7) 0.201(4) 0.07(2) Uiso 1 1 d
H2A H -0.073(9) -0.225(7) 0.285(4) 0.06(2) Uiso 1 1 d
H2B H -0.097(6) -0.230(4) 0.206(3) 0.010(12) Uiso 1 1 d
H3A H -0.250(8) -0.371(6) 0.292(4) 0.04(2) Uiso 1 1 d
H3B H -0.295(14) -0.382(12) 0.220(7) 0.15(5) Uiso 1 1 d
H4 H -0.116(9) -0.429(7) 0.240(4) 0.06(2) Uiso 1 1 d
H5A H 0.379(6) -0.026(6) 0.438(3) 0.030(15) Uiso 1 1 d
H6A H 0.386(6) 0.102(5) 0.486(3) 0.028(15) Uiso 1 1 d
H7A H 0.127(7) -0.042(6) 0.464(3) 0.030(16) Uiso 1 1 d
H8A H 0.147(6) 0.068(5) 0.505(3) 0.014(13) Uiso 1 1 d
H9A H 0.286(8) -0.145(7) 0.543(4) 0.05(2) Uiso 1 1 d
H10A H 0.298(8) -0.019(7) 0.581(4) 0.05(2) Uiso 1 1 d
H11A H 0.144(9) -0.097(8) 0.583(4) 0.08(3) Uiso 1 1 d
H5B H 0.158(8) -0.003(7) 0.087(4) 0.052(19) Uiso 1 1 d
H6B H 0.153(7) 0.134(6) 0.042(3) 0.043(18) Uiso 1 1 d
H7B H 0.364(8) -0.046(7) 0.020(4) 0.05(2) Uiso 1 1 d
H8B H 0.366(7) 0.069(6) -0.015(3) 0.033(17) Uiso 1 1 d
H9B H 0.147(9) -0.121(8) -0.035(4) 0.07(3) Uiso 1 1 d
H10B H 0.135(9) 0.018(8) -0.070(4) 0.07(3) Uiso 1 1 d
H11B H 0.253(8) -0.086(7) -0.082(4) 0.05(2) Uiso 1 1 d

loop_
_atom_site_aniso_label
_atom_site_aniso_U_11
_atom_site_aniso_U_22
_atom_site_aniso_U_33
_atom_site_aniso_U_23
_atom_site_aniso_U_13
_atom_site_aniso_U_12
Sr1 0.0235(2) 0.0182(2) 0.0182(2) -0.00001(19) 0.00072(16) -0.0007(2)
Cl1A 0.0455(9) 0.0354(7) 0.0333(8) 0.0023(6) -0.0036(6) 0.0041(6)
Cl1B 0.0417(8) 0.0370(7) 0.0313(7) 0.0038(6) 0.0019(6) -0.0047(6)
O1 0.047(3) 0.032(2) 0.052(3) 0.003(2) -0.006(2) -0.011(2)
O2 0.106(5) 0.039(3) 0.046(3) 0.004(2) 0.006(3) 0.046(3)
C1 0.050(4) 0.018(3) 0.020(3) 0.000(2) -0.008(3) 0.006(2)
C2 0.028(3) 0.027(3) 0.030(3) 0.000(2) 0.001(3) 0.003(2)
N1 0.034(3) 0.021(2) 0.026(2) 0.0027(19) 0.002(2) -0.005(2)
C3 0.073(6) 0.021(3) 0.054(5) -0.007(3) 0.015(4) -0.010(3)
O3A 0.053(3) 0.046(3) 0.036(3) 0.011(2) -0.015(2) 0.003(2)
O4A 0.074(4) 0.069(3) 0.037(3) 0.016(2) 0.017(2) -0.026(3)
C4A 0.054(4) 0.020(3) 0.022(3) 0.002(2) 0.003(3) -0.004(3)
C5A 0.028(3) 0.029(3) 0.022(3) 0.001(2) 0.001(2) 0.002(2)
N2A 0.030(2) 0.025(2) 0.022(2) 0.0038(19) 0.001(2) -0.002(2)
C6A 0.056(5) 0.049(4) 0.038(4) 0.019(3) 0.006(4) -0.003(4)
O3B 0.031(2) 0.048(2) 0.031(2) -0.0146(19) 0.0012(17) 0.0021(19)
O4B 0.024(2) 0.070(3) 0.037(2) -0.014(2) 0.0014(18) -0.008(2)
C4B 0.028(3) 0.027(3) 0.021(3) 0.000(2) -0.001(2) -0.004(2)
C5B 0.028(3) 0.032(3) 0.026(3) -0.002(2) -0.001(2) -0.001(3)
N2B 0.022(2) 0.030(3) 0.025(2) 0.001(2) 0.0005(19) -0.001(2)
C6B 0.035(4) 0.044(4) 0.030(4) -0.019(3) -0.006(3) 0.000(3)

loop_
_atom_type_symbol
_atom_type_description
_atom_type_scat_dispersion_real
_atom_type_scat_dispersion_imag
_atom_type_scat_source
Sr Sr -1.5307 3.2498 'International Tables Vol C Tables 4.2.6.8 and 6.1.1.4'
Cl Cl 0.1484 0.1585 'International Tables Vol C Tables 4.2.6.8 and 6.1.1.4'
C C 0.0033 0.0016 'International Tables Vol C Tables 4.2.6.8 and 6.1.1.4'
N N 0.0061 0.0033 'International Tables Vol C Tables 4.2.6.8 and 6.1.1.4'
O O 0.0106 0.0060 'International Tables Vol C Tables 4.2.6.8 and 6.1.1.4'
H H 0.0000 0.0000 'International Tables Vol C Tables 4.2.6.8 and 6.1.1.4'

loop_
_geom_angle_atom_site_label_1
_geom_angle_atom_site_label_2
_geom_angle_atom_site_label_3
_geom_angle
_geom_angle_site_symmetry_1
_geom_angle_site_symmetry_3
O4A Sr1 O2 87.72(18) 4_565 4_665
O4A Sr1 O3B 156.54(16) 4_565 .
O2 Sr1 O3B 71.34(16) 4_665 .
O4A Sr1 O3A 79.71(16) 4_565 .
O2 Sr1 O3A 90.10(16) 4_665 .
O3B Sr1 O3A 89.63(14) . .
O4A Sr1 O1 112.40(17) 4_565 .
O2 Sr1 O1 154.61(18) 4_665 .
O3B Sr1 O1 85.57(14) . .
O3A Sr1 O1 79.04(14) . .
O4A Sr1 O3B 72.62(15) 4_565 4_565
O2 Sr1 O3B 111.49(16) 4_665 4_565
O3B Sr1 O3B 124.31(16) . 4_565
O3A Sr1 O3B 143.63(14) . 4_565
O1 Sr1 O3B 90.01(13) . 4_565
O4A Sr1 O4B 107.15(15) 4_565 4_565
O2 Sr1 O4B 82.23(15) 4_665 4_565
O3B Sr1 O4B 81.00(13) . 4_565
O3A Sr1 O4B 169.40(14) . 4_565
O1 Sr1 O4B 104.98(14) . 4_565
O3B Sr1 O4B 46.89(11) 4_565 4_565
O4A Sr1 C4B 89.79(15) 4_565 4_565
O2 Sr1 C4B 97.02(16) 4_665 4_565
O3B Sr1 C4B 102.84(14) . 4_565
O3A Sr1 C4B 167.08(15) . 4_565
O1 Sr1 C4B 98.33(14) . 4_565
O3B Sr1 C4B 23.52(12) 4_565 4_565
O4B Sr1 C4B 23.38(12) 4_565 4_565
O4A Sr1 O2 73.51(16) 4_565 .
O2 Sr1 O2 160.66(16) 4_665 .
O3B Sr1 O2 127.97(12) . .
O3A Sr1 O2 91.04(13) . .
O1 Sr1 O2 43.84(13) . .
O3B Sr1 O2 58.97(11) 4_565 .
O4B Sr1 O2 98.63(12) 4_565 .
C4B Sr1 O2 78.68(13) 4_565 .
O4A Sr1 C1 92.44(17) 4_565 .
O2 Sr1 C1 172.75(16) 4_665 .
O3B Sr1 C1 107.00(14) . .
O3A Sr1 C1 82.79(14) . .
O1 Sr1 C1 21.68(13) . .
O3B Sr1 C1 75.41(13) 4_565 .
O4B Sr1 C1 104.62(13) 4_565 .
C4B Sr1 C1 90.23(14) 4_565 .
O2 Sr1 C1 22.31(13) . .
O4A Sr1 Sr1 121.64(13) 4_565 4_665
O2 Sr1 Sr1 44.86(14) 4_665 4_665
O3B Sr1 Sr1 35.02(9) . 4_665
O3A Sr1 Sr1 70.72(11) . 4_665
O1 Sr1 Sr1 109.76(10) . 4_665
O3B Sr1 Sr1 144.73(8) 4_565 4_665
O4B Sr1 Sr1 98.69(8) 4_565 4_665
C4B Sr1 Sr1 121.72(10) 4_565 4_665
O2 Sr1 Sr1 151.79(8) . 4_665
C1 Sr1 Sr1 130.27(10) . 4_665
O4A Sr1 Sr1 55.20(13) 4_565 4_565
O2 Sr1 Sr1 129.53(14) 4_665 4_565
O3B Sr1 Sr1 147.70(9) . 4_565
O3A Sr1 Sr1 111.91(11) . 4_565
O1 Sr1 Sr1 75.84(10) . 4_565
O3B Sr1 Sr1 31.95(8) 4_565 4_565
O4B Sr1 Sr1 78.68(8) 4_565 4_565
C4B Sr1 Sr1 55.38(10) 4_565 4_565
O2 Sr1 Sr1 33.81(7) . 4_565
C1 Sr1 Sr1 55.40(10) . 4_565
Sr1 Sr1 Sr1 174.34(2) 4_665 4_565
C1 O1 Sr1 108.3(3) . .
C1 O2 Sr1 162.2(4) . 4_565
C1 O2 Sr1 80.2(4) . .
Sr1 O2 Sr1 101.33(17) 4_565 .
O2 C1 O1 126.8(6) . .
O2 C1 C2 115.2(6) . .
O1 C1 C2 117.9(5) . .
O2 C1 Sr1 77.5(4) . .
O1 C1 Sr1 50.0(3) . .
C2 C1 Sr1 165.9(4) . .
N1 C2 C1 111.1(5) . .
C2 N1 C3 112.8(5) . .
C4A O3A Sr1 124.7(4) . .
C4A O4A Sr1 161.7(5) . 4_665
O4A C4A O3A 126.7(6) . .
O4A C4A C5A 114.4(6) . .
O3A C4A C5A 118.9(5) . .
N2A C5A C4A 112.7(5) . .
C6A N2A C5A 113.2(5) . .
C4B O3B Sr1 151.0(4) . .
C4B O3B Sr1 95.3(3) . 4_665
Sr1 O3B Sr1 113.03(14) . 4_665
C4B O4B Sr1 93.8(3) . 4_665
O4B C4B O3B 124.0(5) . .
O4B C4B C5B 120.0(5) . .
O3B C4B C5B 116.0(5) . .
O4B C4B Sr1 62.8(3) . 4_665
O3B C4B Sr1 61.1(3) . 4_665
C5B C4B Sr1 177.1(4) . 4_665
N2B C5B C4B 112.2(5) . .
C5B N2B C6B 112.4(5) . .

loop_
_geom_bond_atom_site_label_1
_geom_bond_atom_site_label_2
_geom_bond_distance
_geom_bond_site_symmetry_2
Sr1 O4A 2.433(4) 4_565
Sr1 O2 2.498(4) 4_665
Sr1 O3B 2.531(4) .
Sr1 O3A 2.564(4) .
Sr1 O1 2.579(4) .
Sr1 O3B 2.745(4) 4_565
Sr1 O4B 2.782(4) 4_565
Sr1 C4B 3.120(5) 4_565
Sr1 O2 3.167(6) .
Sr1 C1 3.196(6) .
Sr1 Sr1 4.4019(3) 4_665
Sr1 Sr1 4.4019(3) 4_565
O1 C1 1.244(7) .
O2 C1 1.231(7) .
O2 Sr1 2.498(4) 4_565
C1 C2 1.526(8) .
C2 N1 1.478(7) .
N1 C3 1.491(8) .
O3A C4A 1.238(7) .
O4A C4A 1.237(7) .
O4A Sr1 2.433(4) 4_665
C4A C5A 1.504(8) .
C5A N2A 1.483(7) .
N2A C6A 1.467(8) .
O3B C4B 1.250(6) .
O3B Sr1 2.745(4) 4_665
O4B C4B 1.241(6) .
O4B Sr1 2.782(4) 4_665
C4B C5B 1.513(8) .
C4B Sr1 3.120(5) 4_665
C5B N2B 1.486(7) .
N2B C6B 1.487(7) .

loop_
_geom_hbond_atom_site_label_D
_geom_hbond_atom_site_label_H
_geom_hbond_atom_site_label_A
_geom_hbond_distance_DH
_geom_hbond_distance_HA
_geom_hbond_distance_DA
_geom_hbond_angle_DHA
_geom_hbond_site_symmetry_A
N1 H2A Cl1A 0.90(8) 2.36(8) 3.174(5) 151(7) 4
N1 H2B Cl1B 0.86(5) 2.41(5) 3.229(5) 160(4) 4
N2A H7A Cl1A 0.92(6) 2.31(6) 3.189(5) 160(5) 4
N2A H8A Cl1A 0.83(5) 2.47(5) 3.245(5) 157(5) 2_556
N2B H7B Cl1B 0.82(7) 2.42(8) 3.232(5) 169(7) .
N2B H8B Cl1B 0.89(6) 2.38(6) 3.259(5) 169(5) 3_655
